data_7134221
loop_
_publ_author_name
'Huang, Xuelian'
'Yang, Gaosheng'
'Chai, Zhuo'

_publ_section_title
;
 Diastereoselective synthesis of benzazocines by Zn(OTf)2-catalyzed (4+4)
 cyclocondensation of multisubstituted donor--acceptor cyclopropanes with
 anthranils
;
_journal_name_full 'Chemical Communications'
_journal_paper_doi 10.1039/D4CC06690A
_journal_year 2025
_chemical_formula_moiety 'C28 H23 N O5, 1.3[CH2Cl2]'
_chemical_formula_sum 'C28 H23 N O5'
_chemical_formula_weight 453.47
_space_group_crystal_system triclinic
_space_group_IT_number 2
_space_group_name_Hall '-P 1'
_space_group_name_H-M_alt 'P -1'
_atom_sites_solution_hydrogens geom
_atom_sites_solution_primary dual
_audit_creation_date 2022-03-18
_audit_creation_method
;
Olex2 1.3
(compiled 2020.11.12 svn.r5f609507 for OlexSys, GUI svn.r6272)
;
_audit_update_record
;
2023-11-23 deposited with the CCDC.	2025-02-02 downloaded from the CCDC.
;
_cell_angle_alpha 75.0600(10)
_cell_angle_beta 81.1420(10)
_cell_angle_gamma 75.9140(10)
_cell_formula_units_Z 4
_cell_length_a 11.9433(10)
_cell_length_b 12.3276(10)
_cell_length_c 20.1320(17)
_cell_measurement_reflns_used 6976
_cell_measurement_temperature 293.15
_cell_measurement_theta_max 25.68
_cell_measurement_theta_min 2.21
_cell_volume 2764.6(4)
_computing_cell_refinement 'SAINT v8.37A (Bruker, 2015)'
_computing_data_reduction 'SAINT v8.37A (Bruker, 2015)'
_computing_molecular_graphics 'Olex2 1.3 (Dolomanov et al., 2009)'
_computing_publication_material 'Olex2 1.3 (Dolomanov et al., 2009)'
_computing_structure_refinement 'SHELXL 2018/3 (Sheldrick, 2015)'
_computing_structure_solution 'SHELXT 2018/2 (Sheldrick, 2018)'
_diffrn_ambient_temperature 293.15
_diffrn_measured_fraction_theta_full 0.995
_diffrn_measured_fraction_theta_max 0.995
_diffrn_measurement_device_type 'Bruker APEX-II CCD'
_diffrn_measurement_method '\f and \w scans'
_diffrn_radiation_type MoK\a
_diffrn_radiation_wavelength 0.71073
_diffrn_reflns_av_R_equivalents 0.1373
_diffrn_reflns_av_unetI/netI 0.1020
_diffrn_reflns_Laue_measured_fraction_full 0.995
_diffrn_reflns_Laue_measured_fraction_max 0.995
_diffrn_reflns_limit_h_max 14
_diffrn_reflns_limit_h_min -14
_diffrn_reflns_limit_k_max 14
_diffrn_reflns_limit_k_min -14
_diffrn_reflns_limit_l_max 23
_diffrn_reflns_limit_l_min -23
_diffrn_reflns_number 27603
_diffrn_reflns_point_group_measured_fraction_full 0.995
_diffrn_reflns_point_group_measured_fraction_max 0.995
_diffrn_reflns_theta_full 24.999
_diffrn_reflns_theta_max 24.999
_diffrn_reflns_theta_min 2.104
_diffrn_source_current 30.0
_diffrn_source_power 1.5
_diffrn_source_voltage 50.0
_diffrn_standards_number 0
_exptl_absorpt_coefficient_mu 0.075
_exptl_absorpt_correction_T_max 25.68
_exptl_absorpt_correction_T_min 2.21
_exptl_absorpt_correction_type multi-scan
_exptl_crystal_colour 'clear light colourless'
_exptl_crystal_colour_lustre clear
_exptl_crystal_colour_modifier light
_exptl_crystal_colour_primary colourless
_exptl_crystal_density_diffrn 1.090
_exptl_crystal_description block
_exptl_crystal_F_000 952
_exptl_crystal_size_max 0.2
_exptl_crystal_size_mid 0.18
_exptl_crystal_size_min 0.16
_refine_diff_density_max 0.377
_refine_diff_density_min -0.334
_refine_diff_density_rms 0.070
_refine_ls_extinction_method none
_refine_ls_goodness_of_fit_ref 1.030
_refine_ls_hydrogen_treatment constr
_refine_ls_matrix_type full
_refine_ls_number_parameters 615
_refine_ls_number_reflns 9696
_refine_ls_number_restraints 0
_refine_ls_restrained_S_all 1.030
_refine_ls_R_factor_all 0.1004
_refine_ls_R_factor_gt 0.0722
_refine_ls_shift/su_max 0.001
_refine_ls_shift/su_mean 0.000
_refine_ls_structure_factor_coef Fsqd
_refine_ls_weighting_details 'w=1/[\s^2^(Fo^2^)+(0.1414P)^2^] where P=(Fo^2^+2Fc^2^)/3'
_refine_ls_weighting_scheme calc
_refine_ls_wR_factor_gt 0.2243
_refine_ls_wR_factor_ref 0.2479
_reflns_Friedel_coverage 0.000
_reflns_number_gt 6090
_reflns_number_total 9696
_reflns_threshold_expression 'I > 2\s(I)'
_cod_data_source_file d4cc06690a2.cif
_cod_data_source_block 220318b_0m
_cod_database_code 7134221
_shelx_shelxl_version_number 2018/3
_shelx_space_group_comment
;
The symmetry employed for this shelxl refinement is uniquely defined
by the following loop, which should always be used as a source of
symmetry information in preference to the above space-group names.
They are only intended as comments.
;
_shelx_estimated_absorpt_t_max 0.988
_shelx_estimated_absorpt_t_min 0.985
_olex2_refinement_description
;
1. Fixed Uiso
 At 1.2 times of:
  All C(H) groups, All C(H,H) groups
 At 1.5 times of:
  All C(H,H,H) groups
2.a Ternary CH refined with riding coordinates:
 C21(H21), C35(H35), C14(H14), C50(H50)
2.b Secondary CH2 refined with riding coordinates:
 C22(H22a,H22b), C36(H36a,H36b), C2(H2a,H2b), C42(H42a,H42b)
2.c Aromatic/amide H refined with riding coordinates:
 C16(H16), C52(H52), C55(H55), C17(H17), C19(H19), C18(H18), C24(H24),
 C32(H32), C34(H34), C53(H53), C54(H54), C28(H28), C49(H49), C45(H45), C29(H29),
  C25(H25), C13(H13), C30(H30), C9(H9), C26(H26), C27(H27), C31(H31), C46(H46),
 C47(H47), C11(H11), C48(H48), C12(H12), C10(H10)
2.d Idealised Me refined as rotating group:
 C43(H43a,H43b,H43c), C1(H1a,H1b,H1c)
;
_smtbx_masks_special_details
;
A solvent mask was calculated and 236 electrons were 
found in a volume of 715\%A^3^ in 1 void per unit cell. 
This is consistent with the presence of 
1.3[CH2Cl2] per Asymmetric Unit 
which account for 84 electrons 
per unit cell.
;
_smtbx_masks_void_probe_radius 1.2
_smtbx_masks_void_truncation_radius 1.2
_olex2_submission_special_instructions 'No special instructions were received'

loop_
_space_group_symop_operation_xyz
'x, y, z'
'-x, -y, -z'

loop_
_atom_site_label
_atom_site_type_symbol
_atom_site_fract_x
_atom_site_fract_y
_atom_site_fract_z
_atom_site_U_iso_or_equiv
_atom_site_adp_type
_atom_site_occupancy
_atom_site_site_symmetry_order
_atom_site_calc_flag
_atom_site_refinement_flags_posn
_atom_site_refinement_flags_adp
_atom_site_refinement_flags_occupancy
_atom_site_disorder_assembly
_atom_site_disorder_group
O10 O 0.44238(16) 0.51751(16) 0.56633(9) 0.0379(5) Uani 1 1 d . . . . .
O5 O -0.01622(16) -0.01232(16) 0.93289(9) 0.0381(5) Uani 1 1 d . . . . .
O4 O 0.26010(16) -0.00236(17) 0.82686(10) 0.0412(5) Uani 1 1 d . . . . .
O9 O 0.66708(16) 0.51237(18) 0.67248(10) 0.0441(5) Uani 1 1 d . . . . .
O1 O 0.18010(19) 0.1516(2) 0.62537(11) 0.0567(6) Uani 1 1 d . . . . .
O7 O 0.56965(19) 0.3435(2) 0.87203(11) 0.0557(6) Uani 1 1 d . . . . .
O3 O 0.32901(18) 0.1121(2) 0.73155(12) 0.0575(6) Uani 1 1 d . . . . .
N1 N 0.4084(2) 0.4077(2) 0.59515(12) 0.0368(6) Uani 1 1 d . . . . .
N2 N -0.0927(2) 0.0957(2) 0.90243(12) 0.0382(6) Uani 1 1 d . . . . .
O6 O 0.40751(19) 0.3316(2) 0.83449(12) 0.0630(7) Uani 1 1 d . . . . .
O8 O 0.74913(19) 0.3924(2) 0.76456(13) 0.0683(7) Uani 1 1 d . . . . .
O2 O -0.0073(2) 0.1646(3) 0.66500(13) 0.0777(8) Uani 1 1 d . . . . .
C6 C 0.4766(2) 0.4884(2) 0.70544(14) 0.0336(6) Uani 1 1 d . . . . .
C22 C 0.3520(2) 0.4990(3) 0.69843(14) 0.0369(7) Uani 1 1 d . . . . .
H22A H 0.320612 0.576742 0.673960 0.044 Uiso 1 1 calc R U . . .
H22B H 0.310550 0.486566 0.744188 0.044 Uiso 1 1 calc R U . . .
C15 C 0.6081(2) 0.3784(3) 0.59267(14) 0.0381(7) Uani 1 1 d . . . . .
C7 C 0.5533(2) 0.5497(3) 0.64784(15) 0.0377(7) Uani 1 1 d . . . . .
C20 C 0.5159(2) 0.3262(2) 0.60308(14) 0.0361(7) Uani 1 1 d . . . . .
C21 C 0.3293(2) 0.4141(2) 0.65992(14) 0.0359(7) Uani 1 1 d . . . . .
H21 H 0.341882 0.337389 0.690876 0.043 Uiso 1 1 calc R U . . .
C39 C 0.1371(2) 0.0709(3) 0.74181(15) 0.0394(7) Uani 1 1 d . . . . .
C4 C 0.5418(2) 0.4269(3) 0.75671(14) 0.0372(7) Uani 1 1 d . . . . .
C51 C 0.0897(2) 0.1293(3) 0.90568(14) 0.0379(7) Uani 1 1 d . . . . .
C56 C -0.0243(3) 0.1793(3) 0.89413(14) 0.0388(7) Uani 1 1 d . . . . .
C35 C -0.1315(2) 0.0854(3) 0.83817(15) 0.0389(7) Uani 1 1 d . . . . .
H35 H -0.140488 0.160903 0.805884 0.047 Uiso 1 1 calc R U . . .
C40 C 0.2505(3) 0.0669(3) 0.76157(15) 0.0409(7) Uani 1 1 d . . . . .
C38 C 0.1558(2) -0.0436(3) 0.85191(15) 0.0378(7) Uani 1 1 d . . . . .
C14 C 0.5600(2) 0.5052(2) 0.58180(14) 0.0367(7) Uani 1 1 d . . . . .
H14 H 0.604120 0.547881 0.543051 0.044 Uiso 1 1 calc R U . . .
C23 C 0.2042(2) 0.4470(3) 0.64424(15) 0.0404(7) Uani 1 1 d . . . . .
C3 C 0.4977(3) 0.3617(3) 0.82430(15) 0.0418(7) Uani 1 1 d . . . . .
C37 C 0.0777(2) 0.0112(3) 0.79377(14) 0.0370(7) Uani 1 1 d . . . . .
C36 C -0.0447(2) -0.0032(3) 0.80178(15) 0.0414(7) Uani 1 1 d . . . . .
H36A H -0.048242 -0.080256 0.828427 0.050 Uiso 1 1 calc R U . . .
H36B H -0.068441 0.004760 0.756490 0.050 Uiso 1 1 calc R U . . .
C50 C 0.1013(2) 0.0023(3) 0.91787(14) 0.0369(7) Uani 1 1 d . . . . .
H50 H 0.146310 -0.038390 0.957134 0.044 Uiso 1 1 calc R U . . .
C16 C 0.7196(3) 0.3134(3) 0.59577(15) 0.0466(8) Uani 1 1 d . . . . .
H16 H 0.782429 0.348443 0.589087 0.056 Uiso 1 1 calc R U . . .
C41 C 0.0935(3) 0.1341(3) 0.67385(16) 0.0485(8) Uani 1 1 d . . . . .
C33 C -0.2488(2) 0.0523(3) 0.85361(15) 0.0420(7) Uani 1 1 d . . . . .
C5 C 0.6628(3) 0.4384(3) 0.73572(16) 0.0442(7) Uani 1 1 d . . . . .
C44 C 0.1846(3) -0.1743(3) 0.86617(16) 0.0432(7) Uani 1 1 d . . . . .
C8 C 0.5161(3) 0.6795(3) 0.63632(16) 0.0454(8) Uani 1 1 d . . . . .
C52 C 0.1689(3) 0.1950(3) 0.90311(16) 0.0494(8) Uani 1 1 d . . . . .
H52 H 0.245756 0.161161 0.910856 0.059 Uiso 1 1 calc R U . . .
C55 C -0.0634(3) 0.2971(3) 0.87955(17) 0.0496(8) Uani 1 1 d . . . . .
H55 H -0.140369 0.330385 0.871952 0.059 Uiso 1 1 calc R U . . .
C17 C 0.7362(3) 0.1952(3) 0.60901(18) 0.0540(9) Uani 1 1 d . . . . .
H17 H 0.810898 0.150167 0.611084 0.065 Uiso 1 1 calc R U . . .
C19 C 0.5302(3) 0.2091(3) 0.61711(16) 0.0466(8) Uani 1 1 d . . . . .
H19 H 0.466885 0.174435 0.624999 0.056 Uiso 1 1 calc R U . . .
C18 C 0.6433(3) 0.1439(3) 0.61909(18) 0.0554(9) Uani 1 1 d . . . . .
H18 H 0.655868 0.064312 0.627398 0.066 Uiso 1 1 calc R U . . .
C24 C 0.1709(3) 0.5172(3) 0.58183(17) 0.0507(8) Uani 1 1 d . . . . .
H24 H 0.226466 0.544425 0.548202 0.061 Uiso 1 1 calc R U . . .
C32 C -0.3267(3) 0.0914(3) 0.80339(18) 0.0569(9) Uani 1 1 d . . . . .
H32 H -0.306974 0.138463 0.761186 0.068 Uiso 1 1 calc R U . . .
C34 C -0.2793(3) -0.0180(3) 0.91602(18) 0.0563(9) Uani 1 1 d . . . . .
H34 H -0.228137 -0.045091 0.950013 0.068 Uiso 1 1 calc R U . . .
C53 C 0.1304(3) 0.3141(3) 0.88851(19) 0.0593(9) Uani 1 1 d . . . . .
H53 H 0.181832 0.360810 0.886684 0.071 Uiso 1 1 calc R U . . .
C54 C 0.0149(3) 0.3636(3) 0.87662(19) 0.0588(9) Uani 1 1 d . . . . .
H54 H -0.009377 0.443196 0.866514 0.071 Uiso 1 1 calc R U . . .
C28 C 0.1204(3) 0.4088(3) 0.69357(18) 0.0565(9) Uani 1 1 d . . . . .
H28 H 0.141533 0.361628 0.735818 0.068 Uiso 1 1 calc R U . . .
C49 C 0.1233(3) -0.2421(3) 0.9175(2) 0.0659(10) Uani 1 1 d . . . . .
H49 H 0.059976 -0.207512 0.943525 0.079 Uiso 1 1 calc R U . . .
C45 C 0.2805(3) -0.2288(3) 0.82851(19) 0.0645(10) Uani 1 1 d . . . . .
H45 H 0.323437 -0.185449 0.793932 0.077 Uiso 1 1 calc R U . . .
C29 C -0.3865(3) -0.0478(4) 0.9277(2) 0.0706(11) Uani 1 1 d . . . . .
H29 H -0.406598 -0.094908 0.969754 0.085 Uiso 1 1 calc R U . . .
C25 C 0.0553(3) 0.5474(3) 0.5689(2) 0.0676(10) Uani 1 1 d . . . . .
H25 H 0.033771 0.592663 0.526311 0.081 Uiso 1 1 calc R U . . .
C13 C 0.5426(4) 0.7328(3) 0.68319(18) 0.0642(10) Uani 1 1 d . . . . .
H13 H 0.585178 0.689122 0.719654 0.077 Uiso 1 1 calc R U . . .
C30 C -0.4629(3) -0.0095(4) 0.8788(3) 0.0752(12) Uani 1 1 d . . . . .
H30 H -0.534494 -0.030190 0.887554 0.090 Uiso 1 1 calc R U . . .
C9 C 0.4531(3) 0.7474(3) 0.5832(2) 0.0668(10) Uani 1 1 d . . . . .
H9 H 0.432192 0.713286 0.552113 0.080 Uiso 1 1 calc R U . . .
C26 C -0.0272(3) 0.5102(4) 0.6194(2) 0.0730(12) Uani 1 1 d . . . . .
H26 H -0.105194 0.532801 0.611753 0.088 Uiso 1 1 calc R U . . .
C2 C 0.5345(4) 0.2784(4) 0.94024(18) 0.0724(11) Uani 1 1 d . . . . .
H2A H 0.524566 0.204024 0.937292 0.087 Uiso 1 1 calc R U . . .
H2B H 0.461460 0.319427 0.958930 0.087 Uiso 1 1 calc R U . . .
C27 C 0.0056(3) 0.4397(4) 0.6810(2) 0.0722(11) Uani 1 1 d . . . . .
H27 H -0.050109 0.412578 0.714551 0.087 Uiso 1 1 calc R U . . .
C31 C -0.4333(3) 0.0604(4) 0.8160(2) 0.0757(12) Uani 1 1 d . . . . .
H31 H -0.484963 0.086651 0.782303 0.091 Uiso 1 1 calc R U . . .
C46 C 0.3110(4) -0.3478(3) 0.8431(2) 0.0733(12) Uani 1 1 d . . . . .
H46 H 0.374851 -0.383916 0.818069 0.088 Uiso 1 1 calc R U . . .
C42 C 0.1449(4) 0.2155(4) 0.55730(18) 0.0773(12) Uani 1 1 d . . . . .
H42A H 0.097653 0.290581 0.560051 0.093 Uiso 1 1 calc R U . . .
H42B H 0.099684 0.174460 0.540447 0.093 Uiso 1 1 calc R U . . .
C47 C 0.2493(4) -0.4121(3) 0.8930(2) 0.0776(12) Uani 1 1 d . . . . .
H47 H 0.271636 -0.491833 0.901696 0.093 Uiso 1 1 calc R U . . .
C11 C 0.4458(4) 0.9165(4) 0.6222(3) 0.0822(13) Uani 1 1 d . . . . .
H11 H 0.421751 0.995567 0.617103 0.099 Uiso 1 1 calc R U . . .
C48 C 0.1562(4) -0.3633(3) 0.9305(2) 0.0774(12) Uani 1 1 d . . . . .
H48 H 0.114146 -0.408673 0.964398 0.093 Uiso 1 1 calc R U . . .
C12 C 0.5054(5) 0.8525(4) 0.6758(2) 0.0855(14) Uani 1 1 d . . . . .
H12 H 0.521965 0.887428 0.707844 0.103 Uiso 1 1 calc R U . . .
C10 C 0.4205(4) 0.8645(3) 0.5750(3) 0.0900(14) Uani 1 1 d . . . . .
H10 H 0.381205 0.909025 0.537380 0.108 Uiso 1 1 calc R U . . .
C43 C 0.2519(4) 0.2280(5) 0.5097(2) 0.0995(16) Uani 1 1 d . . . . .
H43A H 0.230905 0.270267 0.464617 0.149 Uiso 1 1 calc R U . . .
H43B H 0.297635 0.153330 0.507013 0.149 Uiso 1 1 calc R U . . .
H43C H 0.296065 0.268591 0.526900 0.149 Uiso 1 1 calc R U . . .
C1 C 0.6265(5) 0.2636(5) 0.9851(2) 0.1024(17) Uani 1 1 d . . . . .
H1A H 0.699170 0.226682 0.964848 0.154 Uiso 1 1 calc R U . . .
H1B H 0.607761 0.217063 1.029765 0.154 Uiso 1 1 calc R U . . .
H1C H 0.632342 0.337449 0.989935 0.154 Uiso 1 1 calc R U . . .

loop_
_atom_site_aniso_label
_atom_site_aniso_U_11
_atom_site_aniso_U_22
_atom_site_aniso_U_33
_atom_site_aniso_U_23
_atom_site_aniso_U_13
_atom_site_aniso_U_12
O10 0.0375(11) 0.0448(12) 0.0291(10) -0.0070(9) 0.0015(8) -0.0094(9)
O5 0.0373(11) 0.0442(12) 0.0318(11) -0.0061(9) -0.0013(8) -0.0112(9)
O4 0.0311(11) 0.0540(13) 0.0376(12) -0.0085(10) -0.0033(9) -0.0096(9)
O9 0.0337(11) 0.0616(14) 0.0381(12) -0.0097(10) 0.0022(9) -0.0175(10)
O1 0.0486(13) 0.0785(17) 0.0334(12) 0.0030(11) -0.0008(10) -0.0145(12)
O7 0.0542(14) 0.0736(16) 0.0359(12) 0.0017(11) -0.0075(11) -0.0205(12)
O3 0.0387(13) 0.0787(17) 0.0530(14) -0.0013(12) -0.0026(11) -0.0246(12)
N1 0.0354(13) 0.0409(14) 0.0342(13) -0.0092(11) 0.0013(10) -0.0107(11)
N2 0.0364(13) 0.0440(14) 0.0346(13) -0.0106(11) -0.0028(11) -0.0083(11)
O6 0.0398(13) 0.0834(18) 0.0562(15) 0.0083(12) -0.0008(11) -0.0236(13)
O8 0.0342(13) 0.104(2) 0.0587(16) -0.0035(14) -0.0089(11) -0.0124(13)
O2 0.0469(15) 0.120(2) 0.0552(16) 0.0085(15) -0.0126(12) -0.0233(15)
C6 0.0314(15) 0.0419(16) 0.0303(15) -0.0158(13) 0.0021(12) -0.0085(13)
C22 0.0322(15) 0.0513(18) 0.0264(14) -0.0103(13) 0.0005(12) -0.0081(13)
C15 0.0360(16) 0.0467(18) 0.0307(15) -0.0116(13) 0.0056(12) -0.0101(14)
C7 0.0337(16) 0.0463(18) 0.0345(16) -0.0108(13) 0.0015(12) -0.0124(13)
C20 0.0322(15) 0.0411(17) 0.0334(15) -0.0101(13) 0.0029(12) -0.0072(13)
C21 0.0338(15) 0.0399(16) 0.0307(15) -0.0057(12) 0.0010(12) -0.0065(13)
C39 0.0357(16) 0.0495(18) 0.0334(16) -0.0109(14) -0.0003(13) -0.0106(14)
C4 0.0330(16) 0.0468(17) 0.0311(15) -0.0103(13) 0.0011(12) -0.0085(13)
C51 0.0358(16) 0.0529(19) 0.0282(15) -0.0143(13) 0.0005(12) -0.0122(14)
C56 0.0401(17) 0.0485(18) 0.0298(15) -0.0115(13) -0.0007(12) -0.0122(14)
C35 0.0342(16) 0.0487(18) 0.0356(16) -0.0083(13) -0.0038(12) -0.0132(14)
C40 0.0357(17) 0.0500(18) 0.0368(17) -0.0099(14) -0.0015(13) -0.0099(14)
C38 0.0322(15) 0.0475(18) 0.0351(16) -0.0102(13) -0.0001(12) -0.0125(13)
C14 0.0317(15) 0.0479(18) 0.0295(15) -0.0076(13) 0.0032(12) -0.0120(13)
C23 0.0351(16) 0.0480(18) 0.0416(17) -0.0152(14) -0.0008(13) -0.0120(14)
C3 0.0404(18) 0.0468(18) 0.0354(17) -0.0072(14) -0.0010(14) -0.0080(15)
C37 0.0359(16) 0.0463(17) 0.0332(16) -0.0145(13) -0.0004(12) -0.0130(13)
C36 0.0356(16) 0.061(2) 0.0311(16) -0.0131(14) -0.0010(12) -0.0155(15)
C50 0.0359(16) 0.0468(18) 0.0291(15) -0.0098(13) -0.0025(12) -0.0101(13)
C16 0.0345(17) 0.061(2) 0.0414(18) -0.0136(15) 0.0052(14) -0.0090(15)
C41 0.0413(19) 0.064(2) 0.0405(18) -0.0051(15) -0.0063(15) -0.0168(16)
C33 0.0333(16) 0.0531(19) 0.0399(17) -0.0122(14) 0.0007(13) -0.0108(14)
C5 0.0371(18) 0.060(2) 0.0369(17) -0.0105(15) -0.0027(14) -0.0139(15)
C44 0.0406(17) 0.0485(19) 0.0419(18) -0.0128(14) -0.0086(14) -0.0068(15)
C8 0.0477(18) 0.0443(18) 0.0464(19) -0.0140(15) 0.0092(15) -0.0182(15)
C52 0.0491(19) 0.060(2) 0.0469(19) -0.0180(16) -0.0056(15) -0.0206(17)
C55 0.0486(19) 0.049(2) 0.050(2) -0.0129(15) -0.0049(15) -0.0066(16)
C17 0.0435(19) 0.055(2) 0.057(2) -0.0153(17) -0.0011(16) 0.0012(16)
C19 0.0467(19) 0.0449(19) 0.0488(19) -0.0155(15) 0.0047(15) -0.0117(15)
C18 0.056(2) 0.0446(19) 0.061(2) -0.0155(16) 0.0019(17) -0.0025(17)
C24 0.0358(17) 0.064(2) 0.0474(19) -0.0057(16) -0.0068(14) -0.0075(16)
C32 0.0418(19) 0.080(3) 0.052(2) -0.0130(18) -0.0090(16) -0.0164(18)
C34 0.0460(19) 0.074(2) 0.048(2) -0.0025(17) -0.0021(15) -0.0244(18)
C53 0.059(2) 0.060(2) 0.069(2) -0.0194(19) -0.0028(18) -0.0288(19)
C54 0.069(2) 0.045(2) 0.064(2) -0.0145(17) -0.0027(19) -0.0151(18)
C28 0.0399(19) 0.072(2) 0.054(2) -0.0116(18) 0.0058(16) -0.0142(17)
C49 0.058(2) 0.051(2) 0.080(3) -0.0125(19) 0.011(2) -0.0080(18)
C45 0.069(2) 0.070(3) 0.058(2) -0.0293(19) 0.0130(19) -0.017(2)
C29 0.051(2) 0.083(3) 0.076(3) -0.007(2) 0.009(2) -0.033(2)
C25 0.050(2) 0.080(3) 0.072(3) -0.014(2) -0.025(2) -0.005(2)
C13 0.097(3) 0.058(2) 0.046(2) -0.0152(17) -0.0084(19) -0.027(2)
C30 0.037(2) 0.095(3) 0.100(3) -0.025(3) -0.003(2) -0.026(2)
C9 0.082(3) 0.044(2) 0.079(3) -0.0155(19) -0.019(2) -0.0117(19)
C26 0.035(2) 0.094(3) 0.098(3) -0.035(3) -0.008(2) -0.013(2)
C2 0.074(3) 0.090(3) 0.039(2) 0.0101(19) -0.0009(18) -0.018(2)
C27 0.037(2) 0.104(3) 0.077(3) -0.021(3) 0.0071(19) -0.025(2)
C31 0.045(2) 0.110(3) 0.079(3) -0.020(3) -0.023(2) -0.022(2)
C46 0.075(3) 0.057(2) 0.086(3) -0.036(2) 0.009(2) 0.000(2)
C42 0.074(3) 0.110(3) 0.036(2) 0.012(2) -0.0148(18) -0.022(2)
C47 0.084(3) 0.043(2) 0.107(4) -0.028(2) -0.015(3) -0.001(2)
C11 0.114(4) 0.050(2) 0.087(3) -0.021(2) 0.000(3) -0.025(2)
C48 0.081(3) 0.050(2) 0.095(3) -0.009(2) 0.003(2) -0.016(2)
C12 0.127(4) 0.073(3) 0.073(3) -0.033(2) 0.001(3) -0.043(3)
C10 0.109(4) 0.041(2) 0.113(4) -0.002(2) -0.038(3) -0.003(2)
C43 0.089(3) 0.136(4) 0.054(3) 0.010(3) 0.006(2) -0.029(3)
C1 0.112(4) 0.143(5) 0.047(3) 0.003(3) -0.016(3) -0.041(4)

loop_
_atom_type_symbol
_atom_type_description
_atom_type_scat_dispersion_real
_atom_type_scat_dispersion_imag
_atom_type_scat_source
C C 0.0033 0.0016 'International Tables Vol C Tables 4.2.6.8 and 6.1.1.4'
H H 0.0000 0.0000 'International Tables Vol C Tables 4.2.6.8 and 6.1.1.4'
N N 0.0061 0.0033 'International Tables Vol C Tables 4.2.6.8 and 6.1.1.4'
O O 0.0106 0.0060 'International Tables Vol C Tables 4.2.6.8 and 6.1.1.4'

loop_
_geom_angle_atom_site_label_1
_geom_angle_atom_site_label_2
_geom_angle_atom_site_label_3
_geom_angle
_geom_angle_site_symmetry_1
_geom_angle_site_symmetry_3
_geom_angle_publ_flag
C14 O10 N1 108.10(19) . . ?
C50 O5 N2 108.42(19) . . ?
C40 O4 C38 110.0(2) . . ?
C5 O9 C7 110.2(2) . . ?
C41 O1 C42 115.0(3) . . ?
C3 O7 C2 115.6(3) . . ?
O10 N1 C21 109.5(2) . . ?
C20 N1 O10 104.14(19) . . ?
C20 N1 C21 115.8(2) . . ?
O5 N2 C35 109.6(2) . . ?
C56 N2 O5 103.6(2) . . ?
C56 N2 C35 115.9(2) . . ?
C22 C6 C7 121.0(2) . . ?
C4 C6 C22 130.4(3) . . ?
C4 C6 C7 108.5(2) . . ?
C6 C22 H22A 108.7 . . ?
C6 C22 H22B 108.7 . . ?
C6 C22 C21 114.2(2) . . ?
H22A C22 H22B 107.6 . . ?
C21 C22 H22A 108.7 . . ?
C21 C22 H22B 108.7 . . ?
C20 C15 C14 107.2(2) . . ?
C20 C15 C16 120.3(3) . . ?
C16 C15 C14 132.4(3) . . ?
O9 C7 C6 104.0(2) . . ?
O9 C7 C14 107.5(2) . . ?
O9 C7 C8 109.3(2) . . ?
C6 C7 C14 109.8(2) . . ?
C8 C7 C6 112.1(2) . . ?
C8 C7 C14 113.6(2) . . ?
C15 C20 N1 112.0(2) . . ?
C15 C20 C19 121.9(3) . . ?
C19 C20 N1 126.0(3) . . ?
N1 C21 C22 113.2(2) . . ?
N1 C21 H21 107.9 . . ?
N1 C21 C23 110.4(2) . . ?
C22 C21 H21 107.9 . . ?
C23 C21 C22 109.4(2) . . ?
C23 C21 H21 107.9 . . ?
C40 C39 C41 125.0(3) . . ?
C37 C39 C40 109.8(3) . . ?
C37 C39 C41 125.1(3) . . ?
C6 C4 C3 125.2(3) . . ?
C6 C4 C5 108.9(3) . . ?
C5 C4 C3 125.8(3) . . ?
C56 C51 C50 106.8(3) . . ?
C52 C51 C56 121.2(3) . . ?
C52 C51 C50 132.0(3) . . ?
C51 C56 N2 112.0(3) . . ?
C51 C56 C55 121.4(3) . . ?
C55 C56 N2 126.4(3) . . ?
N2 C35 H35 108.0 . . ?
N2 C35 C36 113.7(2) . . ?
N2 C35 C33 110.0(2) . . ?
C36 C35 H35 108.0 . . ?
C33 C35 H35 108.0 . . ?
C33 C35 C36 108.9(2) . . ?
O4 C40 C39 107.9(2) . . ?
O3 C40 O4 120.4(3) . . ?
O3 C40 C39 131.7(3) . . ?
O4 C38 C37 104.1(2) . . ?
O4 C38 C50 108.1(2) . . ?
O4 C38 C44 108.9(2) . . ?
C37 C38 C50 109.9(2) . . ?
C44 C38 C37 112.6(2) . . ?
C44 C38 C50 112.7(2) . . ?
O10 C14 C15 103.3(2) . . ?
O10 C14 C7 107.8(2) . . ?
O10 C14 H14 110.9 . . ?
C15 C14 C7 112.7(2) . . ?
C15 C14 H14 110.9 . . ?
C7 C14 H14 110.9 . . ?
C24 C23 C21 121.6(3) . . ?
C28 C23 C21 119.6(3) . . ?
C28 C23 C24 118.8(3) . . ?
O7 C3 C4 111.4(3) . . ?
O6 C3 O7 124.6(3) . . ?
O6 C3 C4 123.9(3) . . ?
C39 C37 C38 108.0(2) . . ?
C39 C37 C36 130.8(3) . . ?
C36 C37 C38 121.1(2) . . ?
C35 C36 H36A 109.0 . . ?
C35 C36 H36B 109.0 . . ?
C37 C36 C35 113.1(2) . . ?
C37 C36 H36A 109.0 . . ?
C37 C36 H36B 109.0 . . ?
H36A C36 H36B 107.8 . . ?
O5 C50 C51 103.7(2) . . ?
O5 C50 C38 108.5(2) . . ?
O5 C50 H50 110.8 . . ?
C51 C50 C38 112.1(2) . . ?
C51 C50 H50 110.8 . . ?
C38 C50 H50 110.8 . . ?
C15 C16 H16 120.6 . . ?
C15 C16 C17 118.7(3) . . ?
C17 C16 H16 120.6 . . ?
O1 C41 C39 111.4(3) . . ?
O2 C41 O1 125.0(3) . . ?
O2 C41 C39 123.6(3) . . ?
C32 C33 C35 119.4(3) . . ?
C34 C33 C35 121.5(3) . . ?
C34 C33 C32 119.1(3) . . ?
O9 C5 C4 108.3(3) . . ?
O8 C5 O9 121.4(3) . . ?
O8 C5 C4 130.2(3) . . ?
C49 C44 C38 122.7(3) . . ?
C49 C44 C45 118.4(3) . . ?
C45 C44 C38 118.9(3) . . ?
C13 C8 C7 118.8(3) . . ?
C9 C8 C7 123.3(3) . . ?
C9 C8 C13 117.9(3) . . ?
C51 C52 H52 121.1 . . ?
C51 C52 C53 117.9(3) . . ?
C53 C52 H52 121.1 . . ?
C56 C55 H55 121.0 . . ?
C54 C55 C56 117.9(3) . . ?
C54 C55 H55 121.0 . . ?
C16 C17 H17 119.8 . . ?
C18 C17 C16 120.4(3) . . ?
C18 C17 H17 119.8 . . ?
C20 C19 H19 121.3 . . ?
C20 C19 C18 117.5(3) . . ?
C18 C19 H19 121.3 . . ?
C17 C18 C19 121.1(3) . . ?
C17 C18 H18 119.5 . . ?
C19 C18 H18 119.5 . . ?
C23 C24 H24 119.7 . . ?
C23 C24 C25 120.6(3) . . ?
C25 C24 H24 119.7 . . ?
C33 C32 H32 119.8 . . ?
C31 C32 C33 120.3(3) . . ?
C31 C32 H32 119.8 . . ?
C33 C34 H34 120.1 . . ?
C33 C34 C29 119.7(3) . . ?
C29 C34 H34 120.1 . . ?
C52 C53 H53 119.8 . . ?
C52 C53 C54 120.3(3) . . ?
C54 C53 H53 119.8 . . ?
C55 C54 C53 121.3(3) . . ?
C55 C54 H54 119.4 . . ?
C53 C54 H54 119.4 . . ?
C23 C28 H28 119.7 . . ?
C27 C28 C23 120.6(4) . . ?
C27 C28 H28 119.7 . . ?
C44 C49 H49 119.7 . . ?
C44 C49 C48 120.6(3) . . ?
C48 C49 H49 119.7 . . ?
C44 C45 H45 120.2 . . ?
C46 C45 C44 119.6(4) . . ?
C46 C45 H45 120.2 . . ?
C34 C29 H29 119.3 . . ?
C30 C29 C34 121.4(4) . . ?
C30 C29 H29 119.3 . . ?
C24 C25 H25 120.2 . . ?
C26 C25 C24 119.7(4) . . ?
C26 C25 H25 120.2 . . ?
C8 C13 H13 119.8 . . ?
C8 C13 C12 120.4(4) . . ?
C12 C13 H13 119.8 . . ?
C29 C30 H30 120.2 . . ?
C29 C30 C31 119.6(3) . . ?
C31 C30 H30 120.2 . . ?
C8 C9 H9 119.3 . . ?
C10 C9 C8 121.3(4) . . ?
C10 C9 H9 119.3 . . ?
C25 C26 H26 120.1 . . ?
C27 C26 C25 119.9(3) . . ?
C27 C26 H26 120.1 . . ?
O7 C2 H2A 110.2 . . ?
O7 C2 H2B 110.2 . . ?
O7 C2 C1 107.6(3) . . ?
H2A C2 H2B 108.5 . . ?
C1 C2 H2A 110.2 . . ?
C1 C2 H2B 110.2 . . ?
C28 C27 H27 119.8 . . ?
C26 C27 C28 120.5(4) . . ?
C26 C27 H27 119.8 . . ?
C32 C31 H31 120.0 . . ?
C30 C31 C32 120.0(4) . . ?
C30 C31 H31 120.0 . . ?
C45 C46 H46 119.5 . . ?
C47 C46 C45 121.0(4) . . ?
C47 C46 H46 119.5 . . ?
O1 C42 H42A 110.1 . . ?
O1 C42 H42B 110.1 . . ?
O1 C42 C43 107.9(3) . . ?
H42A C42 H42B 108.4 . . ?
C43 C42 H42A 110.1 . . ?
C43 C42 H42B 110.1 . . ?
C46 C47 H47 119.3 . . ?
C48 C47 C46 121.4(4) . . ?
C48 C47 H47 119.3 . . ?
C12 C11 H11 120.0 . . ?
C12 C11 C10 119.9(4) . . ?
C10 C11 H11 120.0 . . ?
C49 C48 H48 120.5 . . ?
C47 C48 C49 119.0(4) . . ?
C47 C48 H48 120.5 . . ?
C13 C12 H12 120.0 . . ?
C11 C12 C13 120.0(4) . . ?
C11 C12 H12 120.0 . . ?
C9 C10 C11 120.4(4) . . ?
C9 C10 H10 119.8 . . ?
C11 C10 H10 119.8 . . ?
C42 C43 H43A 109.5 . . ?
C42 C43 H43B 109.5 . . ?
C42 C43 H43C 109.5 . . ?
H43A C43 H43B 109.5 . . ?
H43A C43 H43C 109.5 . . ?
H43B C43 H43C 109.5 . . ?
C2 C1 H1A 109.5 . . ?
C2 C1 H1B 109.5 . . ?
C2 C1 H1C 109.5 . . ?
H1A C1 H1B 109.5 . . ?
H1A C1 H1C 109.5 . . ?
H1B C1 H1C 109.5 . . ?

loop_
_geom_bond_atom_site_label_1
_geom_bond_atom_site_label_2
_geom_bond_distance
_geom_bond_site_symmetry_2
_geom_bond_publ_flag
O10 N1 1.457(3) . ?
O10 C14 1.449(3) . ?
O5 N2 1.464(3) . ?
O5 C50 1.435(3) . ?
O4 C40 1.375(4) . ?
O4 C38 1.431(3) . ?
O9 C7 1.445(3) . ?
O9 C5 1.363(4) . ?
O1 C41 1.326(4) . ?
O1 C42 1.461(4) . ?
O7 C3 1.327(4) . ?
O7 C2 1.458(4) . ?
O3 C40 1.209(3) . ?
N1 C20 1.426(4) . ?
N1 C21 1.496(3) . ?
N2 C56 1.427(4) . ?
N2 C35 1.484(4) . ?
O6 C3 1.194(4) . ?
O8 C5 1.205(4) . ?
O2 C41 1.198(4) . ?
C6 C22 1.487(4) . ?
C6 C7 1.521(4) . ?
C6 C4 1.343(4) . ?
C22 H22A 0.9700 . ?
C22 H22B 0.9700 . ?
C22 C21 1.546(4) . ?
C15 C20 1.369(4) . ?
C15 C14 1.499(4) . ?
C15 C16 1.378(4) . ?
C7 C14 1.548(4) . ?
C7 C8 1.519(4) . ?
C20 C19 1.370(4) . ?
C21 H21 0.9800 . ?
C21 C23 1.510(4) . ?
C39 C40 1.455(4) . ?
C39 C37 1.330(4) . ?
C39 C41 1.491(4) . ?
C4 C3 1.482(4) . ?
C4 C5 1.472(4) . ?
C51 C56 1.379(4) . ?
C51 C50 1.495(4) . ?
C51 C52 1.376(4) . ?
C56 C55 1.381(4) . ?
C35 H35 0.9800 . ?
C35 C36 1.560(4) . ?
C35 C33 1.518(4) . ?
C38 C37 1.523(4) . ?
C38 C50 1.565(4) . ?
C38 C44 1.522(4) . ?
C14 H14 0.9800 . ?
C23 C24 1.383(4) . ?
C23 C28 1.376(4) . ?
C37 C36 1.495(4) . ?
C36 H36A 0.9700 . ?
C36 H36B 0.9700 . ?
C50 H50 0.9800 . ?
C16 H16 0.9300 . ?
C16 C17 1.381(5) . ?
C33 C32 1.393(4) . ?
C33 C34 1.383(4) . ?
C44 C49 1.386(5) . ?
C44 C45 1.399(5) . ?
C8 C13 1.391(5) . ?
C8 C9 1.375(5) . ?
C52 H52 0.9300 . ?
C52 C53 1.394(5) . ?
C55 H55 0.9300 . ?
C55 C54 1.371(5) . ?
C17 H17 0.9300 . ?
C17 C18 1.371(5) . ?
C19 H19 0.9300 . ?
C19 C18 1.394(4) . ?
C18 H18 0.9300 . ?
C24 H24 0.9300 . ?
C24 C25 1.386(5) . ?
C32 H32 0.9300 . ?
C32 C31 1.385(5) . ?
C34 H34 0.9300 . ?
C34 C29 1.386(5) . ?
C53 H53 0.9300 . ?
C53 C54 1.395(5) . ?
C54 H54 0.9300 . ?
C28 H28 0.9300 . ?
C28 C27 1.375(5) . ?
C49 H49 0.9300 . ?
C49 C48 1.414(5) . ?
C45 H45 0.9300 . ?
C45 C46 1.386(5) . ?
C29 H29 0.9300 . ?
C29 C30 1.360(6) . ?
C25 H25 0.9300 . ?
C25 C26 1.373(6) . ?
C13 H13 0.9300 . ?
C13 C12 1.409(6) . ?
C30 H30 0.9300 . ?
C30 C31 1.384(6) . ?
C9 H9 0.9300 . ?
C9 C10 1.374(5) . ?
C26 H26 0.9300 . ?
C26 C27 1.369(6) . ?
C2 H2A 0.9700 . ?
C2 H2B 0.9700 . ?
C2 C1 1.477(6) . ?
C27 H27 0.9300 . ?
C31 H31 0.9300 . ?
C46 H46 0.9300 . ?
C46 C47 1.352(6) . ?
C42 H42A 0.9700 . ?
C42 H42B 0.9700 . ?
C42 C43 1.489(5) . ?
C47 H47 0.9300 . ?
C47 C48 1.349(6) . ?
C11 H11 0.9300 . ?
C11 C12 1.347(6) . ?
C11 C10 1.379(6) . ?
C48 H48 0.9300 . ?
C12 H12 0.9300 . ?
C10 H10 0.9300 . ?
C43 H43A 0.9600 . ?
C43 H43B 0.9600 . ?
C43 H43C 0.9600 . ?
C1 H1A 0.9600 . ?
C1 H1B 0.9600 . ?
C1 H1C 0.9600 . ?

loop_
_geom_torsion_atom_site_label_1
_geom_torsion_atom_site_label_2
_geom_torsion_atom_site_label_3
_geom_torsion_atom_site_label_4
_geom_torsion
_geom_torsion_site_symmetry_1
_geom_torsion_site_symmetry_2
_geom_torsion_site_symmetry_3
_geom_torsion_site_symmetry_4
_geom_torsion_publ_flag
O10 N1 C20 C15 10.0(3) . . . . ?
O10 N1 C20 C19 -167.9(3) . . . . ?
O10 N1 C21 C22 -29.2(3) . . . . ?
O10 N1 C21 C23 93.7(3) . . . . ?
O5 N2 C56 C51 10.1(3) . . . . ?
O5 N2 C56 C55 -167.0(3) . . . . ?
O5 N2 C35 C36 -27.0(3) . . . . ?
O5 N2 C35 C33 95.4(3) . . . . ?
O4 C38 C37 C39 2.8(3) . . . . ?
O4 C38 C37 C36 -175.2(2) . . . . ?
O4 C38 C50 O5 165.1(2) . . . . ?
O4 C38 C50 C51 51.2(3) . . . . ?
O4 C38 C44 C49 149.2(3) . . . . ?
O4 C38 C44 C45 -27.5(4) . . . . ?
O9 C7 C14 O10 166.5(2) . . . . ?
O9 C7 C14 C15 53.2(3) . . . . ?
O9 C7 C8 C13 -39.0(4) . . . . ?
O9 C7 C8 C9 143.7(3) . . . . ?
N1 O10 C14 C15 23.1(2) . . . . ?
N1 O10 C14 C7 -96.3(2) . . . . ?
N1 C20 C19 C18 176.4(3) . . . . ?
N1 C21 C23 C24 -31.3(4) . . . . ?
N1 C21 C23 C28 150.2(3) . . . . ?
N2 O5 C50 C51 23.5(2) . . . . ?
N2 O5 C50 C38 -95.8(2) . . . . ?
N2 C56 C55 C54 177.0(3) . . . . ?
N2 C35 C36 C37 -48.4(3) . . . . ?
N2 C35 C33 C32 148.0(3) . . . . ?
N2 C35 C33 C34 -33.3(4) . . . . ?
C6 C22 C21 N1 -46.0(3) . . . . ?
C6 C22 C21 C23 -169.5(2) . . . . ?
C6 C7 C14 O10 53.9(3) . . . . ?
C6 C7 C14 C15 -59.3(3) . . . . ?
C6 C7 C8 C13 75.7(4) . . . . ?
C6 C7 C8 C9 -101.6(4) . . . . ?
C6 C4 C3 O7 -158.2(3) . . . . ?
C6 C4 C3 O6 20.4(5) . . . . ?
C6 C4 C5 O9 2.9(3) . . . . ?
C6 C4 C5 O8 -175.3(4) . . . . ?
C22 C6 C7 O9 -176.5(2) . . . . ?
C22 C6 C7 C14 -61.7(3) . . . . ?
C22 C6 C7 C8 65.5(3) . . . . ?
C22 C6 C4 C3 -7.0(5) . . . . ?
C22 C6 C4 C5 175.1(3) . . . . ?
C22 C21 C23 C24 93.8(3) . . . . ?
C22 C21 C23 C28 -84.6(3) . . . . ?
C15 C20 C19 C18 -1.3(4) . . . . ?
C15 C16 C17 C18 -0.3(5) . . . . ?
C7 O9 C5 O8 176.5(3) . . . . ?
C7 O9 C5 C4 -1.9(3) . . . . ?
C7 C6 C22 C21 84.5(3) . . . . ?
C7 C6 C4 C3 175.3(3) . . . . ?
C7 C6 C4 C5 -2.7(3) . . . . ?
C7 C8 C13 C12 -177.4(3) . . . . ?
C7 C8 C9 C10 179.5(4) . . . . ?
C20 N1 C21 C22 88.1(3) . . . . ?
C20 N1 C21 C23 -149.0(2) . . . . ?
C20 C15 C14 O10 -16.8(3) . . . . ?
C20 C15 C14 C7 99.2(3) . . . . ?
C20 C15 C16 C17 0.5(4) . . . . ?
C20 C19 C18 C17 1.5(5) . . . . ?
C21 N1 C20 C15 -110.3(3) . . . . ?
C21 N1 C20 C19 71.8(4) . . . . ?
C21 C23 C24 C25 -179.2(3) . . . . ?
C21 C23 C28 C27 178.6(3) . . . . ?
C39 C37 C36 C35 -92.8(4) . . . . ?
C4 C6 C22 C21 -93.0(3) . . . . ?
C4 C6 C7 O9 1.5(3) . . . . ?
C4 C6 C7 C14 116.3(3) . . . . ?
C4 C6 C7 C8 -116.4(3) . . . . ?
C51 C56 C55 C54 0.2(5) . . . . ?
C51 C52 C53 C54 -0.4(5) . . . . ?
C56 N2 C35 C36 89.7(3) . . . . ?
C56 N2 C35 C33 -147.9(3) . . . . ?
C56 C51 C50 O5 -17.0(3) . . . . ?
C56 C51 C50 C38 99.9(3) . . . . ?
C56 C51 C52 C53 0.1(4) . . . . ?
C56 C55 C54 C53 -0.5(5) . . . . ?
C35 N2 C56 C51 -109.9(3) . . . . ?
C35 N2 C56 C55 73.0(4) . . . . ?
C35 C33 C32 C31 178.9(3) . . . . ?
C35 C33 C34 C29 -179.0(3) . . . . ?
C40 O4 C38 C37 -1.1(3) . . . . ?
C40 O4 C38 C50 -118.0(2) . . . . ?
C40 O4 C38 C44 119.2(2) . . . . ?
C40 C39 C37 C38 -3.4(3) . . . . ?
C40 C39 C37 C36 174.4(3) . . . . ?
C40 C39 C41 O1 22.5(4) . . . . ?
C40 C39 C41 O2 -157.6(3) . . . . ?
C38 O4 C40 O3 178.8(3) . . . . ?
C38 O4 C40 C39 -0.8(3) . . . . ?
C38 C37 C36 C35 84.7(3) . . . . ?
C38 C44 C49 C48 -177.6(3) . . . . ?
C38 C44 C45 C46 177.1(3) . . . . ?
C14 O10 N1 C20 -20.9(2) . . . . ?
C14 O10 N1 C21 103.6(2) . . . . ?
C14 C15 C20 N1 4.3(3) . . . . ?
C14 C15 C20 C19 -177.6(3) . . . . ?
C14 C15 C16 C17 177.8(3) . . . . ?
C14 C7 C8 C13 -159.1(3) . . . . ?
C14 C7 C8 C9 23.6(4) . . . . ?
C23 C24 C25 C26 2.0(6) . . . . ?
C23 C28 C27 C26 -0.8(6) . . . . ?
C3 O7 C2 C1 178.0(4) . . . . ?
C3 C4 C5 O9 -175.0(3) . . . . ?
C3 C4 C5 O8 6.8(6) . . . . ?
C37 C39 C40 O4 2.7(3) . . . . ?
C37 C39 C40 O3 -176.8(3) . . . . ?
C37 C39 C41 O1 -158.5(3) . . . . ?
C37 C39 C41 O2 21.4(5) . . . . ?
C37 C38 C50 O5 52.1(3) . . . . ?
C37 C38 C50 C51 -61.9(3) . . . . ?
C37 C38 C44 C49 -95.8(4) . . . . ?
C37 C38 C44 C45 87.5(3) . . . . ?
C36 C35 C33 C32 -86.8(4) . . . . ?
C36 C35 C33 C34 91.9(3) . . . . ?
C50 O5 N2 C56 -21.2(2) . . . . ?
C50 O5 N2 C35 103.0(2) . . . . ?
C50 C51 C56 N2 4.2(3) . . . . ?
C50 C51 C56 C55 -178.6(3) . . . . ?
C50 C51 C52 C53 178.2(3) . . . . ?
C50 C38 C37 C39 118.4(3) . . . . ?
C50 C38 C37 C36 -59.7(3) . . . . ?
C50 C38 C44 C49 29.2(4) . . . . ?
C50 C38 C44 C45 -147.4(3) . . . . ?
C16 C15 C20 N1 -177.7(2) . . . . ?
C16 C15 C20 C19 0.3(4) . . . . ?
C16 C15 C14 O10 165.6(3) . . . . ?
C16 C15 C14 C7 -78.4(4) . . . . ?
C16 C17 C18 C19 -0.8(5) . . . . ?
C41 O1 C42 C43 179.5(4) . . . . ?
C41 C39 C40 O4 -178.2(3) . . . . ?
C41 C39 C40 O3 2.3(6) . . . . ?
C41 C39 C37 C38 177.5(3) . . . . ?
C41 C39 C37 C36 -4.7(5) . . . . ?
C33 C35 C36 C37 -171.4(2) . . . . ?
C33 C32 C31 C30 0.1(6) . . . . ?
C33 C34 C29 C30 0.1(6) . . . . ?
C5 O9 C7 C6 0.3(3) . . . . ?
C5 O9 C7 C14 -116.0(3) . . . . ?
C5 O9 C7 C8 120.2(3) . . . . ?
C5 C4 C3 O7 19.4(4) . . . . ?
C5 C4 C3 O6 -162.0(3) . . . . ?
C44 C38 C37 C39 -115.0(3) . . . . ?
C44 C38 C37 C36 66.9(3) . . . . ?
C44 C38 C50 O5 -74.4(3) . . . . ?
C44 C38 C50 C51 171.6(2) . . . . ?
C44 C49 C48 C47 1.1(7) . . . . ?
C44 C45 C46 C47 0.2(6) . . . . ?
C8 C7 C14 O10 -72.5(3) . . . . ?
C8 C7 C14 C15 174.3(2) . . . . ?
C8 C13 C12 C11 -1.4(7) . . . . ?
C8 C9 C10 C11 -3.1(7) . . . . ?
C52 C51 C56 N2 -177.3(3) . . . . ?
C52 C51 C56 C55 0.0(4) . . . . ?
C52 C51 C50 O5 164.7(3) . . . . ?
C52 C51 C50 C38 -78.5(4) . . . . ?
C52 C53 C54 C55 0.6(5) . . . . ?
C24 C23 C28 C27 0.1(5) . . . . ?
C24 C25 C26 C27 -2.7(6) . . . . ?
C32 C33 C34 C29 -0.3(5) . . . . ?
C34 C33 C32 C31 0.2(5) . . . . ?
C34 C29 C30 C31 0.2(7) . . . . ?
C28 C23 C24 C25 -0.8(5) . . . . ?
C49 C44 C45 C46 0.3(5) . . . . ?
C45 C44 C49 C48 -0.9(6) . . . . ?
C45 C46 C47 C48 0.0(7) . . . . ?
C29 C30 C31 C32 -0.3(7) . . . . ?
C25 C26 C27 C28 2.1(7) . . . . ?
C13 C8 C9 C10 2.2(6) . . . . ?
C9 C8 C13 C12 0.0(5) . . . . ?
C2 O7 C3 O6 2.3(5) . . . . ?
C2 O7 C3 C4 -179.1(3) . . . . ?
C46 C47 C48 C49 -0.6(7) . . . . ?
C42 O1 C41 O2 1.5(5) . . . . ?
C42 O1 C41 C39 -178.7(3) . . . . ?
C12 C11 C10 C9 1.7(8) . . . . ?
C10 C11 C12 C13 0.5(7) . . . . ?

loop_
_smtbx_masks_void_nr
_smtbx_masks_void_average_x
_smtbx_masks_void_average_y
_smtbx_masks_void_average_z
_smtbx_masks_void_volume
_smtbx_masks_void_count_electrons
_smtbx_masks_void_content
1 0.221 0.221 0.279 714.7 236.1 '5.2 DCM'
